data_4307112
loop_
_publ_author_name
'Yanjie Cui'
'Abdeljalil Assoud'
'Jianxiao Xu'
'Holger Kleinke'

_publ_section_title
;
Structures and Physical Properties of New Semiconducting Gold and Copper
Polytellurides: Ba7Au2Te14 and Ba6.76Cu2.42Te14
;
_journal_name_full 'Inorganic Chemistry'
_journal_page_first 1215
_journal_page_last 1221
_journal_paper_doi 10.1021/ic061616d
_journal_volume 46
_journal_year 2007
_chemical_formula_sum 'Au2 Ba7 Te14'
_chemical_formula_weight 3141.71
_chemical_name_systematic
; 
 ? 
;
_space_group_IT_number 193
_symmetry_cell_setting hexagonal
_symmetry_space_group_name_Hall '-P 6c 2'
_symmetry_space_group_name_H-M 'P 63/m c m'
_atom_sites_solution_hydrogens none
_atom_sites_solution_primary direct
_atom_sites_solution_secondary difmap
_audit_creation_method SHELXL-97
_cell_angle_alpha 90.00
_cell_angle_beta 90.00
_cell_angle_gamma 120.00
_cell_formula_units_Z 2
_cell_length_a 14.2593(7)
_cell_length_b 14.2593(7)
_cell_length_c 9.2726(8)
_cell_measurement_temperature 298(2)
_cell_volume 1632.78(18)
_computing_structure_refinement 'SHELXL-97 (Sheldrick, 1997)'
_computing_structure_solution 'SHELXS-97 (Sheldrick, 1990)'
_diffrn_ambient_temperature 298(2)
_diffrn_measured_fraction_theta_full 0.981
_diffrn_measured_fraction_theta_max 0.981
_diffrn_radiation_monochromator graphite
_diffrn_radiation_source 'fine-focus sealed tube'
_diffrn_radiation_type MoK\a
_diffrn_radiation_wavelength 0.71073
_diffrn_reflns_av_R_equivalents 0.0493
_diffrn_reflns_av_sigmaI/netI 0.0278
_diffrn_reflns_limit_h_max 23
_diffrn_reflns_limit_h_min -20
_diffrn_reflns_limit_k_max 17
_diffrn_reflns_limit_k_min -22
_diffrn_reflns_limit_l_max 14
_diffrn_reflns_limit_l_min -11
_diffrn_reflns_number 11843
_diffrn_reflns_theta_full 34.99
_diffrn_reflns_theta_max 34.99
_diffrn_reflns_theta_min 1.65
_exptl_absorpt_coefficient_mu 29.494
_exptl_absorpt_correction_T_max 1
_exptl_absorpt_correction_T_min 0.533517
_exptl_absorpt_correction_type numerical
_exptl_absorpt_process_details 'SADABS; SAINT'
_exptl_crystal_colour Black
_exptl_crystal_density_diffrn 6.390
_exptl_crystal_density_method 'not measured'
_exptl_crystal_description Plate
_exptl_crystal_F_000 2556
_exptl_crystal_size_max 0.0080
_exptl_crystal_size_mid 0.0080
_exptl_crystal_size_min 0.0020
_refine_diff_density_max 2.258
_refine_diff_density_min -2.025
_refine_diff_density_rms 0.384
_refine_ls_extinction_coef 0.00039(3)
_refine_ls_extinction_expression Fc^*^=kFc[1+0.001xFc^2^\l^3^/sin(2\q)]^-1/4^
_refine_ls_extinction_method SHELXL
_refine_ls_goodness_of_fit_ref 1.207
_refine_ls_hydrogen_treatment none
_refine_ls_matrix_type full
_refine_ls_number_parameters 31
_refine_ls_number_reflns 1314
_refine_ls_number_restraints 0
_refine_ls_restrained_S_all 1.207
_refine_ls_R_factor_all 0.0403
_refine_ls_R_factor_gt 0.0369
_refine_ls_shift/su_max 0.000
_refine_ls_shift/su_mean 0.000
_refine_ls_structure_factor_coef Fsqd
_refine_ls_weighting_details 'calc w=1/[\s^2^(Fo^2^)+(0.0208P)^2^+15.4321P] where P=(Fo^2^+2Fc^2^)/3'
_refine_ls_weighting_scheme calc
_refine_ls_wR_factor_gt 0.0702
_refine_ls_wR_factor_ref 0.0715
_reflns_number_gt 1227
_reflns_number_total 1314
_reflns_threshold_expression >2sigma(I)
_cod_data_source_file ic061616dsi20060827_041614.cif
_cod_data_source_block Ba7Au2Te14
_cod_depositor_comments
;
The following automatic conversions were performed:
'_symmetry_cell_setting' value 'Hexagonal' changed to 'hexagonal'
according to '/home/saulius/struct/CIF-dictionaries/cif_core.dic'
dictionary named 'cif_core.dic' version 2.4.1 from 2010-06-29.

Automatic conversion script
Id: cif_fix_enum 1527 2010-12-29 10:47:43Z saulius 
;
_cod_database_code 4307112

loop_
_symmetry_equiv_pos_as_xyz
'x, y, z'
'-y, x-y, z'
'-x+y, -x, z'
'-x, -y, z+1/2'
'y, -x+y, z+1/2'
'x-y, x, z+1/2'
'y, x, -z+1/2'
'x-y, -y, -z+1/2'
'-x, -x+y, -z+1/2'
'-y, -x, -z'
'-x+y, y, -z'
'x, x-y, -z'
'-x, -y, -z'
'y, -x+y, -z'
'x-y, x, -z'
'x, y, -z-1/2'
'-y, x-y, -z-1/2'
'-x+y, -x, -z-1/2'
'-y, -x, z-1/2'
'-x+y, y, z-1/2'
'x, x-y, z-1/2'
'y, x, z'
'x-y, -y, z'
'-x, -x+y, z'

loop_
_atom_site_label
_atom_site_type_symbol
_atom_site_fract_x
_atom_site_fract_y
_atom_site_fract_z
_atom_site_U_iso_or_equiv
_atom_site_adp_type
_atom_site_occupancy
_atom_site_symmetry_multiplicity
_atom_site_calc_flag
_atom_site_refinement_flags
_atom_site_disorder_assembly
_atom_site_disorder_group
Ba1 Ba 0.45267(3) 0.21083(3) 0.2500 0.01216(10) Uani 1 2 d S . .
Ba2 Ba 0.0000 0.0000 0.5000 0.0348(3) Uani 1 12 d S . .
Te1 Te 0.18356(5) 0.0000 0.2500 0.02083(17) Uani 1 4 d S . .
Te2 Te 0.33229(4) 0.33229(4) 0.02535(6) 0.01525(12) Uani 1 2 d S . .
Te3 Te 0.47277(5) 0.47277(5) 0.2500 0.01393(14) Uani 1 4 d S . .
Te4 Te 0.6667 0.3333 0.0000 0.01241(15) Uani 1 6 d S . .
Au1 Au 0.19410(5) 0.19410(5) 0.2500 0.0241(2) Uani 0.665(3) 4 d SP . .

loop_
_atom_site_aniso_label
_atom_site_aniso_U_11
_atom_site_aniso_U_22
_atom_site_aniso_U_33
_atom_site_aniso_U_23
_atom_site_aniso_U_13
_atom_site_aniso_U_12
Ba1 0.01208(19) 0.01298(19) 0.01097(19) 0.000 0.000 0.00593(15)
Ba2 0.0474(6) 0.0474(6) 0.0097(6) 0.000 0.000 0.0237(3)
Te1 0.0131(2) 0.0148(3) 0.0352(5) 0.000 0.000 0.00739(16)
Te2 0.01889(18) 0.01889(18) 0.0122(2) 0.00360(14) 0.00360(14) 0.01263(19)
Te3 0.0138(2) 0.0138(2) 0.0145(3) 0.000 0.000 0.0071(2)
Te4 0.0145(2) 0.0145(2) 0.0082(3) 0.000 0.000 0.00726(11)
Au1 0.0166(3) 0.0166(3) 0.0374(5) 0.000 0.000 0.0069(3)

loop_
_atom_type_symbol
_atom_type_description
_atom_type_scat_dispersion_real
_atom_type_scat_dispersion_imag
_atom_type_scat_source
Te Te -0.5308 1.6751 'International Tables Vol C Tables 4.2.6.8 and 6.1.1.4'
Ba Ba -0.3244 2.2819 'International Tables Vol C Tables 4.2.6.8 and 6.1.1.4'
Au Au -2.0133 8.8022 'International Tables Vol C Tables 4.2.6.8 and 6.1.1.4'

loop_
_geom_angle_atom_site_label_1
_geom_angle_atom_site_label_2
_geom_angle_atom_site_label_3
_geom_angle
_geom_angle_site_symmetry_1
_geom_angle_site_symmetry_3
_geom_angle_publ_flag
Te1 Ba1 Te4 137.103(7) . 16_556 ?
Te1 Ba1 Te4 137.103(7) . . ?
Te4 Ba1 Te4 82.318(10) 16_556 . ?
Te1 Ba1 Au1 44.807(14) . . ?
Te4 Ba1 Au1 129.953(10) 16_556 . ?
Te4 Ba1 Au1 129.953(10) . . ?
Te1 Ba1 Te3 112.075(17) . . ?
Te4 Ba1 Te3 83.434(11) 16_556 . ?
Te4 Ba1 Te3 83.434(11) . . ?
Au1 Ba1 Te3 67.268(16) . . ?
Te1 Ba1 Te2 80.400(14) . . ?
Te4 Ba1 Te2 129.656(15) 16_556 . ?
Te4 Ba1 Te2 83.404(10) . . ?
Au1 Ba1 Te2 46.823(11) . . ?
Te3 Ba1 Te2 47.038(11) . . ?
Te1 Ba1 Te2 80.400(14) . 16_556 ?
Te4 Ba1 Te2 83.404(10) 16_556 16_556 ?
Te4 Ba1 Te2 129.656(15) . 16_556 ?
Au1 Ba1 Te2 46.823(11) . 16_556 ?
Te3 Ba1 Te2 47.038(11) . 16_556 ?
Te2 Ba1 Te2 69.791(17) . 16_556 ?
Te1 Ba1 Te2 55.270(11) . 14 ?
Te4 Ba1 Te2 143.351(15) 16_556 14 ?
Te4 Ba1 Te2 83.237(9) . 14 ?
Au1 Ba1 Te2 84.286(13) . 14 ?
Te3 Ba1 Te2 127.930(11) . 14 ?
Te2 Ba1 Te2 81.504(13) . 14 ?
Te2 Ba1 Te2 130.693(19) 16_556 14 ?
Te1 Ba1 Te2 55.270(11) . 5 ?
Te4 Ba1 Te2 83.237(9) 16_556 5 ?
Te4 Ba1 Te2 143.351(15) . 5 ?
Au1 Ba1 Te2 84.286(13) . 5 ?
Te3 Ba1 Te2 127.930(11) . 5 ?
Te2 Ba1 Te2 130.693(19) . 5 ?
Te2 Ba1 Te2 81.504(13) 16_556 5 ?
Te2 Ba1 Te2 88.690(16) 14 5 ?
Te1 Ba1 Te3 86.466(15) . 2_655 ?
Te4 Ba1 Te3 82.635(10) 16_556 2_655 ?
Te4 Ba1 Te3 82.635(10) . 2_655 ?
Au1 Ba1 Te3 131.273(18) . 2_655 ?
Te3 Ba1 Te3 161.460(13) . 2_655 ?
Te2 Ba1 Te3 142.303(10) . 2_655 ?
Te2 Ba1 Te3 142.303(10) 16_556 2_655 ?
Te2 Ba1 Te3 62.188(11) 14 2_655 ?
Te2 Ba1 Te3 62.188(11) 5 2_655 ?
Te1 Ba1 Ba1 163.338(19) . 3_665 ?
Te4 Ba1 Ba1 49.306(4) 16_556 3_665 ?
Te4 Ba1 Ba1 49.306(4) . 3_665 ?
Au1 Ba1 Ba1 118.531(19) . 3_665 ?
Te3 Ba1 Ba1 51.264(14) . 3_665 ?
Te2 Ba1 Ba1 85.958(15) . 3_665 ?
Te2 Ba1 Ba1 85.958(15) 16_556 3_665 ?
Te2 Ba1 Ba1 132.046(9) 14 3_665 ?
Te2 Ba1 Ba1 132.046(9) 5 3_665 ?
Te3 Ba1 Ba1 110.196(13) 2_655 3_665 ?
Te1 Ba1 Ba1 136.662(19) . 2_655 ?
Te4 Ba1 Ba1 49.306(4) 16_556 2_655 ?
Te4 Ba1 Ba1 49.306(4) . 2_655 ?
Au1 Ba1 Ba1 178.531(19) . 2_655 ?
Te3 Ba1 Ba1 111.264(14) . 2_655 ?
Te2 Ba1 Ba1 132.256(11) . 2_655 ?
Te2 Ba1 Ba1 132.256(11) 16_556 2_655 ?
Te2 Ba1 Ba1 96.758(14) 14 2_655 ?
Te2 Ba1 Ba1 96.758(14) 5 2_655 ?
Te3 Ba1 Ba1 50.196(13) 2_655 2_655 ?
Ba1 Ba1 Ba1 60.0 3_665 2_655 ?
Te1 Ba2 Te1 180.0 15_556 3 ?
Te1 Ba2 Te1 80.829(13) 15_556 14_556 ?
Te1 Ba2 Te1 99.171(13) 3 14_556 ?
Te1 Ba2 Te1 99.171(13) 15_556 2 ?
Te1 Ba2 Te1 80.829(13) 3 2 ?
Te1 Ba2 Te1 180.0 14_556 2 ?
Te1 Ba2 Te1 80.829(13) 15_556 13_556 ?
Te1 Ba2 Te1 99.171(13) 3 13_556 ?
Te1 Ba2 Te1 80.829(13) 14_556 13_556 ?
Te1 Ba2 Te1 99.171(13) 2 13_556 ?
Te1 Ba2 Te1 99.171(13) 15_556 . ?
Te1 Ba2 Te1 80.829(13) 3 . ?
Te1 Ba2 Te1 99.171(13) 14_556 . ?
Te1 Ba2 Te1 80.829(13) 2 . ?
Te1 Ba2 Te1 180.0 13_556 . ?
Te1 Ba2 Au1 135.453(4) 15_556 3 ?
Te1 Ba2 Au1 44.547(4) 3 3 ?
Te1 Ba2 Au1 81.479(12) 14_556 3 ?
Te1 Ba2 Au1 98.521(12) 2 3 ?
Te1 Ba2 Au1 135.453(4) 13_556 3 ?
Te1 Ba2 Au1 44.547(4) . 3 ?
Te1 Ba2 Au1 135.453(4) 15_556 2 ?
Te1 Ba2 Au1 44.547(4) 3 2 ?
Te1 Ba2 Au1 135.453(4) 14_556 2 ?
Te1 Ba2 Au1 44.547(4) 2 2 ?
Te1 Ba2 Au1 81.479(12) 13_556 2 ?
Te1 Ba2 Au1 98.521(12) . 2 ?
Au1 Ba2 Au1 83.197(12) 3 2 ?
Te1 Ba2 Au1 44.547(4) 15_556 15_556 ?
Te1 Ba2 Au1 135.453(4) 3 15_556 ?
Te1 Ba2 Au1 98.521(12) 14_556 15_556 ?
Te1 Ba2 Au1 81.479(12) 2 15_556 ?
Te1 Ba2 Au1 44.547(4) 13_556 15_556 ?
Te1 Ba2 Au1 135.453(4) . 15_556 ?
Au1 Ba2 Au1 180.0 3 15_556 ?
Au1 Ba2 Au1 96.803(12) 2 15_556 ?
Te1 Ba2 Au1 44.547(4) 15_556 14_556 ?
Te1 Ba2 Au1 135.453(4) 3 14_556 ?
Te1 Ba2 Au1 44.547(4) 14_556 14_556 ?
Te1 Ba2 Au1 135.453(4) 2 14_556 ?
Te1 Ba2 Au1 98.521(12) 13_556 14_556 ?
Te1 Ba2 Au1 81.479(12) . 14_556 ?
Au1 Ba2 Au1 96.803(12) 3 14_556 ?
Au1 Ba2 Au1 180.0 2 14_556 ?
Au1 Ba2 Au1 83.197(12) 15_556 14_556 ?
Te1 Ba2 Au1 98.521(12) 15_556 13_556 ?
Te1 Ba2 Au1 81.479(12) 3 13_556 ?
Te1 Ba2 Au1 44.547(4) 14_556 13_556 ?
Te1 Ba2 Au1 135.453(4) 2 13_556 ?
Te1 Ba2 Au1 44.547(4) 13_556 13_556 ?
Te1 Ba2 Au1 135.453(4) . 13_556 ?
Au1 Ba2 Au1 96.803(12) 3 13_556 ?
Au1 Ba2 Au1 96.803(12) 2 13_556 ?
Au1 Ba2 Au1 83.197(12) 15_556 13_556 ?
Au1 Ba2 Au1 83.197(12) 14_556 13_556 ?
Te1 Ba2 Au1 81.479(12) 15_556 . ?
Te1 Ba2 Au1 98.521(12) 3 . ?
Te1 Ba2 Au1 135.453(4) 14_556 . ?
Te1 Ba2 Au1 44.547(4) 2 . ?
Te1 Ba2 Au1 135.453(4) 13_556 . ?
Te1 Ba2 Au1 44.547(4) . . ?
Au1 Ba2 Au1 83.197(12) 3 . ?
Au1 Ba2 Au1 83.197(12) 2 . ?
Au1 Ba2 Au1 96.803(12) 15_556 . ?
Au1 Ba2 Au1 96.803(12) 14_556 . ?
Au1 Ba2 Au1 180.0 13_556 . ?
Au1 Te1 Au1 125.53(4) 3 . ?
Au1 Te1 Ba2 69.966(16) 3 4_554 ?
Au1 Te1 Ba2 69.966(16) . 4_554 ?
Au1 Te1 Ba2 69.966(16) 3 . ?
Au1 Te1 Ba2 69.966(16) . . ?
Ba2 Te1 Ba2 83.060(17) 4_554 . ?
Au1 Te1 Ba1 165.36(3) 3 . ?
Au1 Te1 Ba1 69.112(15) . . ?
Ba2 Te1 Ba1 119.983(5) 4_554 . ?
Ba2 Te1 Ba1 119.983(5) . . ?
Au1 Te1 Ba1 69.112(15) 3 8 ?
Au1 Te1 Ba1 165.36(3) . 8 ?
Ba2 Te1 Ba1 119.983(5) 4_554 8 ?
Ba2 Te1 Ba1 119.983(5) . 8 ?
Ba1 Te1 Ba1 96.24(2) . 8 ?
Au1 Te2 Te3 87.29(2) . . ?
Au1 Te2 Ba1 65.352(11) . . ?
Te3 Te2 Ba1 65.739(11) . . ?
Au1 Te2 Ba1 65.352(11) . 7 ?
Te3 Te2 Ba1 65.739(11) . 7 ?
Ba1 Te2 Ba1 110.208(17) . 7 ?
Au1 Te2 Ba1 123.227(14) . 21 ?
Te3 Te2 Ba1 117.601(14) . 21 ?
Ba1 Te2 Ba1 79.363(7) . 21 ?
Ba1 Te2 Ba1 169.928(15) 7 21 ?
Au1 Te2 Ba1 123.227(14) . 15 ?
Te3 Te2 Ba1 117.601(14) . 15 ?
Ba1 Te2 Ba1 169.928(15) . 15 ?
Ba1 Te2 Ba1 79.363(7) 7 15 ?
Ba1 Te2 Ba1 90.918(16) 21 15 ?
Te2 Te3 Te2 92.24(3) . 16_556 ?
Te2 Te3 Ba1 67.224(12) . . ?
Te2 Te3 Ba1 67.224(12) 16_556 . ?
Te2 Te3 Ba1 67.224(12) . 7 ?
Te2 Te3 Ba1 67.224(12) 16_556 7 ?
Ba1 Te3 Ba1 112.09(2) . 7 ?
Te2 Te3 Ba1 119.117(7) . 3_665 ?
Te2 Te3 Ba1 119.117(7) 16_556 3_665 ?
Ba1 Te3 Ba1 78.540(13) . 3_665 ?
Ba1 Te3 Ba1 169.366(17) 7 3_665 ?
Te2 Te3 Ba1 119.117(7) . 9_665 ?
Te2 Te3 Ba1 119.117(7) 16_556 9_665 ?
Ba1 Te3 Ba1 169.366(17) . 9_665 ?
Ba1 Te3 Ba1 78.540(13) 7 9_665 ?
Ba1 Te3 Ba1 90.83(2) 3_665 9_665 ?
Ba1 Te4 Ba1 82.773(11) 2_655 20_655 ?
Ba1 Te4 Ba1 142.582(14) 2_655 21 ?
Ba1 Te4 Ba1 81.388(8) 20_655 21 ?
Ba1 Te4 Ba1 81.388(8) 2_655 3_665 ?
Ba1 Te4 Ba1 142.582(14) 20_655 3_665 ?
Ba1 Te4 Ba1 129.128(13) 21 3_665 ?
Ba1 Te4 Ba1 81.388(8) 2_655 . ?
Ba1 Te4 Ba1 129.128(13) 20_655 . ?
Ba1 Te4 Ba1 82.773(11) 21 . ?
Ba1 Te4 Ba1 81.388(8) 3_665 . ?
Ba1 Te4 Ba1 129.128(13) 2_655 19_665 ?
Ba1 Te4 Ba1 81.388(8) 20_655 19_665 ?
Ba1 Te4 Ba1 81.388(8) 21 19_665 ?
Ba1 Te4 Ba1 82.773(11) 3_665 19_665 ?
Ba1 Te4 Ba1 142.582(14) . 19_665 ?
Te1 Au1 Te1 114.47(4) 2 . ?
Te1 Au1 Te2 111.834(11) 2 16_556 ?
Te1 Au1 Te2 111.834(11) . 16_556 ?
Te1 Au1 Te2 111.834(11) 2 . ?
Te1 Au1 Te2 111.834(11) . . ?
Te2 Au1 Te2 93.18(3) 16_556 . ?
Te1 Au1 Ba1 179.45(3) 2 . ?
Te1 Au1 Ba1 66.081(16) . . ?
Te2 Au1 Ba1 67.825(12) 16_556 . ?
Te2 Au1 Ba1 67.825(12) . . ?
Te1 Au1 Ba1 66.081(16) 2 7 ?
Te1 Au1 Ba1 179.45(3) . 7 ?
Te2 Au1 Ba1 67.825(12) 16_556 7 ?
Te2 Au1 Ba1 67.825(12) . 7 ?
Ba1 Au1 Ba1 113.37(2) . 7 ?
Te1 Au1 Ba2 65.487(16) 2 4_554 ?
Te1 Au1 Ba2 65.487(16) . 4_554 ?
Te2 Au1 Ba2 173.36(2) 16_556 4_554 ?
Te2 Au1 Ba2 93.460(12) . 4_554 ?
Ba1 Au1 Ba2 114.901(6) . 4_554 ?
Ba1 Au1 Ba2 114.901(6) 7 4_554 ?
Te1 Au1 Ba2 65.487(16) 2 . ?
Te1 Au1 Ba2 65.487(16) . . ?
Te2 Au1 Ba2 93.460(13) 16_556 . ?
Te2 Au1 Ba2 173.36(2) . . ?
Ba1 Au1 Ba2 114.901(6) . . ?
Ba1 Au1 Ba2 114.901(6) 7 . ?
Ba2 Au1 Ba2 79.898(16) 4_554 . ?

loop_
_geom_bond_atom_site_label_1
_geom_bond_atom_site_label_2
_geom_bond_distance
_geom_bond_site_symmetry_2
_geom_bond_publ_flag
Ba1 Te1 3.4967(7) . ?
Ba1 Te4 3.5222(4) 16_556 ?
Ba1 Te4 3.5222(4) . ?
Ba1 Au1 3.5738(6) . ?
Ba1 Te3 3.6004(6) . ?
Ba1 Te2 3.6412(5) . ?
Ba1 Te2 3.6412(5) 16_556 ?
Ba1 Te2 3.6528(5) 14 ?
Ba1 Te2 3.6528(5) 5 ?
Ba1 Te3 3.6557(7) 2_655 ?
Ba1 Ba1 4.5931(8) 3_665 ?
Ba1 Ba1 4.5931(8) 2_655 ?
Ba2 Te1 3.4964(6) 15_556 ?
Ba2 Te1 3.4964(6) 3 ?
Ba2 Te1 3.4964(6) 14_556 ?
Ba2 Te1 3.4964(6) 2 ?
Ba2 Te1 3.4964(6) 13_556 ?
Ba2 Te1 3.4964(6) . ?
Ba2 Au1 3.6102(6) 3 ?
Ba2 Au1 3.6102(6) 2 ?
Ba2 Au1 3.6102(6) 15_556 ?
Ba2 Au1 3.6102(6) 14_556 ?
Ba2 Au1 3.6102(6) 13_556 ?
Ba2 Au1 3.6102(6) . ?
Te1 Au1 2.6957(5) 3 ?
Te1 Au1 2.6957(5) . ?
Te1 Ba2 3.4964(6) 4_554 ?
Te1 Ba1 3.4967(7) 8 ?
Te2 Au1 2.8674(7) . ?
Te2 Te3 2.8900(7) . ?
Te2 Ba1 3.6412(5) 7 ?
Te2 Ba1 3.6528(5) 21 ?
Te2 Ba1 3.6528(5) 15 ?
Te3 Te2 2.8900(7) 16_556 ?
Te3 Ba1 3.6004(6) 7 ?
Te3 Ba1 3.6557(7) 3_665 ?
Te3 Ba1 3.6557(7) 9_665 ?
Te4 Ba1 3.5222(4) 2_655 ?
Te4 Ba1 3.5222(4) 20_655 ?
Te4 Ba1 3.5222(4) 21 ?
Te4 Ba1 3.5222(4) 3_665 ?
Te4 Ba1 3.5222(4) 19_665 ?
Au1 Te1 2.6957(5) 2 ?
Au1 Te2 2.8674(7) 16_556 ?
Au1 Ba1 3.5738(6) 7 ?
Au1 Ba2 3.6102(6) 4_554 ?
